data_4327315
loop_
_publ_author_name
'Marjolaine Doux'
'Nicolas M\'ezailles'
'Louis Ricard'
'Pascal Le Floch'
'Prashant Adkine'
'Th\'eo Berclaz'
'Michel Geoffroy'

_publ_contact_author_address
;
Laboratoire DCPH
Ecole Polytechnique
Route de Saclay
F91128 Palaiseau
France
;
_publ_contact_author_email louis.ricard@polytechnique.fr
_publ_contact_author_fax 330169333990
_publ_contact_author_name 'Louis Ricard'
_publ_contact_author_phone 330169334572
_publ_section_title
;
 Synthesis and X-ray Crystal Structure of a Cationic Homoleptic
 (SPS)2Rh(III) Complex and EPR Study of Its Reduction Process
;
_journal_name_full 'Inorganic Chemistry'
_journal_page_first 1147
_journal_page_last 1152
_journal_paper_doi 10.1021/ic049046+
_journal_volume 44
_journal_year 2005
_chemical_formula_sum 'C62 H53 Cl6 P4 Rh S2'
_chemical_formula_weight 1301.65
_chemical_name_systematic
; 
 ? 
;
_space_group_IT_number 2
_symmetry_cell_setting triclinic
_symmetry_space_group_name_Hall '-P 1'
_symmetry_space_group_name_H-M 'P -1'
_atom_sites_solution_hydrogens geom
_atom_sites_solution_primary direct
_atom_sites_solution_secondary difmap
_audit_creation_method SHELXL-97
_cell_angle_alpha 82.880(5)
_cell_angle_beta 74.840(5)
_cell_angle_gamma 68.810(5)
_cell_formula_units_Z 2
_cell_length_a 13.351(5)
_cell_length_b 13.715(5)
_cell_length_c 17.502(5)
_cell_measurement_reflns_used 251
_cell_measurement_temperature 150.0(10)
_cell_measurement_theta_max 20.0
_cell_measurement_theta_min 3.0
_cell_volume 2882.6(17)
_computing_structure_refinement 'SHELXL-97 (Sheldrick, 1997)'
_computing_structure_solution 'SHELXS-97 (Sheldrick, 1990)'
_diffrn_ambient_temperature 150.0(10)
_diffrn_measured_fraction_theta_full 0.990
_diffrn_measured_fraction_theta_max 0.990
_diffrn_measurement_device_type KappaCCD
_diffrn_measurement_method 'phi and omega scans'
_diffrn_radiation_monochromator graphite
_diffrn_radiation_source 'fine-focus sealed tube'
_diffrn_radiation_type MoK\a
_diffrn_radiation_wavelength 0.71069
_diffrn_reflns_av_R_equivalents 0.0275
_diffrn_reflns_av_sigmaI/netI 0.0467
_diffrn_reflns_limit_h_max 18
_diffrn_reflns_limit_h_min -18
_diffrn_reflns_limit_k_max 19
_diffrn_reflns_limit_k_min -19
_diffrn_reflns_limit_l_max 23
_diffrn_reflns_limit_l_min -24
_diffrn_reflns_number 25603
_diffrn_reflns_theta_full 30.03
_diffrn_reflns_theta_max 30.03
_diffrn_reflns_theta_min 3.66
_exptl_absorpt_coefficient_mu 0.798
_exptl_absorpt_correction_T_max 0.8439
_exptl_absorpt_correction_T_min 0.8439
_exptl_absorpt_correction_type multi-scan
_exptl_crystal_colour orange
_exptl_crystal_density_diffrn 1.500
_exptl_crystal_description cube
_exptl_crystal_F_000 1328
_exptl_crystal_size_max 0.22
_exptl_crystal_size_mid 0.22
_exptl_crystal_size_min 0.22
_refine_diff_density_max 1.388
_refine_diff_density_min -1.335
_refine_diff_density_rms 0.090
_refine_ls_extinction_method none
_refine_ls_goodness_of_fit_ref 1.094
_refine_ls_hydrogen_treatment mixed
_refine_ls_matrix_type full
_refine_ls_number_parameters 623
_refine_ls_number_reflns 16704
_refine_ls_number_restraints 0
_refine_ls_restrained_S_all 1.094
_refine_ls_R_factor_all 0.0491
_refine_ls_R_factor_gt 0.0401
_refine_ls_shift/su_max 0.002
_refine_ls_shift/su_mean 0.000
_refine_ls_structure_factor_coef Fsqd
_refine_ls_weighting_details 'calc w=1/[\s^2^(Fo^2^)+(0.0725P)^2^+0.7008P] where P=(Fo^2^+2Fc^2^)/3'
_refine_ls_weighting_scheme calc
_refine_ls_wR_factor_gt 0.1179
_refine_ls_wR_factor_ref 0.1246
_reflns_number_gt 13813
_reflns_number_total 16704
_reflns_threshold_expression >2sigma(I)
_cod_data_source_file ic0490462Bsi20040719_053604_1.cif
_cod_data_source_block rhpscl2
_cod_original_sg_symbol_H-M 'P -1 '
_cod_database_code 4327315

loop_
_symmetry_equiv_pos_as_xyz
'x, y, z'
'-x, -y, -z'

loop_
_atom_site_label
_atom_site_type_symbol
_atom_site_fract_x
_atom_site_fract_y
_atom_site_fract_z
_atom_site_U_iso_or_equiv
_atom_site_adp_type
_atom_site_occupancy
_atom_site_symmetry_multiplicity
_atom_site_calc_flag
_atom_site_refinement_flags
Rh1 Rh 0.683184(11) 0.157694(10) 0.196467(8) 0.01800(5) Uani 1 1 d .
Cl1 Cl 0.62692(4) 0.30201(4) 0.27954(3) 0.02464(10) Uani 1 1 d .
Cl2 Cl 0.50928(4) 0.21994(4) 0.16017(3) 0.03013(11) Uani 1 1 d .
S1 S 0.85312(4) 0.08275(4) 0.23119(3) 0.02074(9) Uani 1 1 d .
S2 S 0.73363(4) 0.01383(4) 0.11762(3) 0.02280(10) Uani 1 1 d .
P1 P 0.61395(4) 0.06683(4) 0.30215(3) 0.01875(10) Uani 1 1 d .
P2 P 0.81461(4) 0.05801(4) 0.35012(3) 0.01952(10) Uani 1 1 d .
P3 P 0.65552(4) -0.08530(4) 0.17830(3) 0.02128(10) Uani 1 1 d .
P4 P 0.76518(4) 0.25664(4) 0.08899(3) 0.02158(10) Uani 1 1 d .
C1 C 0.69489(15) 0.02458(15) 0.37448(10) 0.0206(3) Uani 1 1 d .
C2 C 0.67845(16) -0.05593(16) 0.42812(11) 0.0236(4) Uani 1 1 d .
C3 C 0.61932(16) -0.11761(16) 0.41641(11) 0.0250(4) Uani 1 1 d .
H3 H 0.5905 -0.1549 0.4609 0.030 Uiso 1 1 calc R
C4 C 0.60069(16) -0.12694(16) 0.34255(12) 0.0238(4) Uani 1 1 d .
C5 C 0.61103(15) -0.05512(15) 0.27933(11) 0.0221(4) Uani 1 1 d .
C6 C 0.47686(16) 0.13789(17) 0.35713(12) 0.0275(4) Uani 1 1 d .
H6A H 0.4551 0.0951 0.4031 0.041 Uiso 1 1 calc R
H6B H 0.4248 0.1542 0.3231 0.041 Uiso 1 1 calc R
H6C H 0.4761 0.2031 0.3751 0.041 Uiso 1 1 calc R
C7 C 0.80054(17) 0.17150(15) 0.40009(12) 0.0246(4) Uani 1 1 d .
C8 C 0.70100(18) 0.22587(17) 0.45061(12) 0.0294(4) Uani 1 1 d .
H8 H 0.6419 0.1991 0.4638 0.035 Uiso 1 1 calc R
C9 C 0.6880(2) 0.31871(18) 0.48159(14) 0.0385(5) Uani 1 1 d .
H9 H 0.6203 0.3555 0.5165 0.046 Uiso 1 1 calc R
C10 C 0.7744(3) 0.35820(18) 0.46159(16) 0.0443(6) Uani 1 1 d .
H10 H 0.7656 0.4218 0.4832 0.053 Uiso 1 1 calc R
C11 C 0.8718(2) 0.30590(19) 0.41093(16) 0.0419(6) Uani 1 1 d .
H11 H 0.9301 0.3337 0.3972 0.050 Uiso 1 1 calc R
C12 C 0.88589(19) 0.21267(17) 0.37959(14) 0.0313(4) Uani 1 1 d .
H12 H 0.9535 0.1768 0.3442 0.038 Uiso 1 1 calc R
C13 C 0.93201(15) -0.05278(15) 0.36736(11) 0.0214(3) Uani 1 1 d .
C14 C 0.94679(17) -0.14670(16) 0.33469(12) 0.0262(4) Uani 1 1 d .
H14 H 0.8938 -0.1502 0.3089 0.031 Uiso 1 1 calc R
C15 C 1.03800(19) -0.23412(17) 0.33984(13) 0.0318(4) Uani 1 1 d .
H15 H 1.0483 -0.2975 0.3172 0.038 Uiso 1 1 calc R
C16 C 1.11501(19) -0.22905(19) 0.37844(14) 0.0346(5) Uani 1 1 d .
H16 H 1.1780 -0.2890 0.3819 0.042 Uiso 1 1 calc R
C17 C 1.09984(19) -0.13719(19) 0.41151(14) 0.0351(5) Uani 1 1 d .
H17 H 1.1523 -0.1345 0.4382 0.042 Uiso 1 1 calc R
C18 C 1.00868(17) -0.04834(17) 0.40634(13) 0.0288(4) Uani 1 1 d .
H18 H 0.9988 0.0148 0.4292 0.035 Uiso 1 1 calc R
C19 C 0.72953(16) -0.08747(17) 0.49805(11) 0.0253(4) Uani 1 1 d .
C20 C 0.78477(18) -0.19305(19) 0.51399(13) 0.0317(4) Uani 1 1 d .
H20 H 0.7936 -0.2444 0.4786 0.038 Uiso 1 1 calc R
C21 C 0.8269(2) -0.2235(2) 0.58123(15) 0.0399(5) Uani 1 1 d .
H21 H 0.8648 -0.2954 0.5913 0.048 Uiso 1 1 calc R
C22 C 0.81417(19) -0.1500(2) 0.63357(14) 0.0377(5) Uani 1 1 d .
H22 H 0.8427 -0.1713 0.6796 0.045 Uiso 1 1 calc R
C23 C 0.76036(19) -0.0466(2) 0.61873(13) 0.0348(5) Uani 1 1 d .
H23 H 0.7518 0.0038 0.6548 0.042 Uiso 1 1 calc R
C24 C 0.71766(18) -0.01391(18) 0.55123(12) 0.0293(4) Uani 1 1 d .
H24 H 0.6806 0.0583 0.5416 0.035 Uiso 1 1 calc R
C25 C 0.57785(18) -0.22318(16) 0.33285(12) 0.0274(4) Uani 1 1 d .
C26 C 0.4881(2) -0.21687(18) 0.30339(13) 0.0324(4) Uani 1 1 d .
H26 H 0.4402 -0.1504 0.2896 0.039 Uiso 1 1 calc R
C27 C 0.4679(2) -0.3067(2) 0.29391(16) 0.0440(6) Uani 1 1 d .
H27 H 0.4051 -0.3012 0.2754 0.053 Uiso 1 1 calc R
C28 C 0.5383(3) -0.4034(2) 0.31119(17) 0.0495(7) Uani 1 1 d .
H28 H 0.5258 -0.4648 0.3027 0.059 Uiso 1 1 calc R
C29 C 0.6275(3) -0.4116(2) 0.34105(17) 0.0485(6) Uani 1 1 d .
H29 H 0.6754 -0.4786 0.3539 0.058 Uiso 1 1 calc R
C30 C 0.6473(2) -0.32240(19) 0.35233(15) 0.0394(5) Uani 1 1 d .
H30 H 0.7083 -0.3286 0.3733 0.047 Uiso 1 1 calc R
C31 C 0.75893(18) -0.21489(16) 0.16387(12) 0.0280(4) Uani 1 1 d .
C32 C 0.7349(2) -0.30348(17) 0.15515(14) 0.0383(5) Uani 1 1 d .
H32 H 0.6620 -0.2970 0.1539 0.046 Uiso 1 1 calc R
C33 C 0.8176(3) -0.4007(2) 0.14828(18) 0.0518(7) Uani 1 1 d .
H33 H 0.8015 -0.4610 0.1423 0.062 Uiso 1 1 calc R
C34 C 0.9241(3) -0.4102(2) 0.15007(19) 0.0552(7) Uani 1 1 d .
H34 H 0.9808 -0.4770 0.1446 0.066 Uiso 1 1 calc R
C35 C 0.9485(2) -0.3234(2) 0.15977(17) 0.0488(6) Uani 1 1 d .
H35 H 1.0212 -0.3307 0.1622 0.059 Uiso 1 1 calc R
C36 C 0.86617(19) -0.22512(18) 0.16599(14) 0.0342(5) Uani 1 1 d .
H36 H 0.8829 -0.1651 0.1717 0.041 Uiso 1 1 calc R
C37 C 0.54251(17) -0.07610(16) 0.13610(12) 0.0252(4) Uani 1 1 d .
C38 C 0.43691(18) -0.00952(17) 0.17017(13) 0.0305(4) Uani 1 1 d .
H38 H 0.4249 0.0261 0.2167 0.037 Uiso 1 1 calc R
C39 C 0.3488(2) 0.0050(2) 0.13626(15) 0.0373(5) Uani 1 1 d .
H39 H 0.2767 0.0495 0.1600 0.045 Uiso 1 1 calc R
C40 C 0.3672(2) -0.0459(2) 0.06766(15) 0.0390(5) Uani 1 1 d .
H40 H 0.3072 -0.0363 0.0446 0.047 Uiso 1 1 calc R
C41 C 0.4713(2) -0.11015(18) 0.03271(13) 0.0358(5) Uani 1 1 d .
H41 H 0.4831 -0.1443 -0.0145 0.043 Uiso 1 1 calc R
C42 C 0.5598(2) -0.12536(17) 0.06639(12) 0.0296(4) Uani 1 1 d .
H42 H 0.6319 -0.1693 0.0418 0.036 Uiso 1 1 calc R
C43 C 0.89618(17) 0.26259(16) 0.09995(13) 0.0272(4) Uani 1 1 d .
C44 C 0.89416(19) 0.30411(18) 0.16965(14) 0.0323(4) Uani 1 1 d .
H44 H 0.8269 0.3279 0.2087 0.039 Uiso 1 1 calc R
C45 C 0.9905(2) 0.3106(2) 0.18182(15) 0.0392(5) Uani 1 1 d .
H45 H 0.9883 0.3401 0.2288 0.047 Uiso 1 1 calc R
C46 C 1.0892(2) 0.2746(2) 0.12616(18) 0.0491(7) Uani 1 1 d .
H46 H 1.1550 0.2778 0.1352 0.059 Uiso 1 1 calc R
C47 C 1.0915(2) 0.2338(3) 0.05750(19) 0.0540(7) Uani 1 1 d .
H47 H 1.1592 0.2092 0.0189 0.065 Uiso 1 1 calc R
C48 C 0.9954(2) 0.2284(2) 0.04414(15) 0.0421(6) Uani 1 1 d .
H48 H 0.9979 0.2009 -0.0038 0.051 Uiso 1 1 calc R
C49 C 0.68866(19) 0.39557(16) 0.07355(13) 0.0305(4) Uani 1 1 d .
C50 C 0.5783(2) 0.43962(18) 0.11026(15) 0.0393(5) Uani 1 1 d .
H50 H 0.5418 0.3989 0.1467 0.047 Uiso 1 1 calc R
C51 C 0.5205(3) 0.5442(2) 0.09366(19) 0.0550(8) Uani 1 1 d .
H51 H 0.4453 0.5749 0.1204 0.066 Uiso 1 1 calc R
C52 C 0.5708(3) 0.6031(2) 0.0395(2) 0.0605(9) Uani 1 1 d .
H52 H 0.5299 0.6733 0.0272 0.073 Uiso 1 1 calc R
C53 C 0.6812(3) 0.5599(2) 0.0027(2) 0.0635(9) Uani 1 1 d .
H53 H 0.7166 0.6007 -0.0346 0.076 Uiso 1 1 calc R
C54 C 0.7413(3) 0.4558(2) 0.02048(19) 0.0469(6) Uani 1 1 d .
H54 H 0.8178 0.4267 -0.0037 0.056 Uiso 1 1 calc R
C55 C 0.79992(16) 0.20426(16) -0.00903(11) 0.0244(4) Uani 1 1 d .
C56 C 0.75102(18) 0.26084(17) -0.06986(13) 0.0300(4) Uani 1 1 d .
H56 H 0.6972 0.3287 -0.0604 0.036 Uiso 1 1 calc R
C57 C 0.7806(2) 0.2185(2) -0.14391(14) 0.0375(5) Uani 1 1 d .
H57 H 0.7473 0.2579 -0.1849 0.045 Uiso 1 1 calc R
C58 C 0.8577(2) 0.1202(2) -0.15840(14) 0.0364(5) Uani 1 1 d .
H58 H 0.8784 0.0924 -0.2095 0.044 Uiso 1 1 calc R
C59 C 0.90529(19) 0.06173(19) -0.09842(14) 0.0346(5) Uani 1 1 d .
H59 H 0.9573 -0.0069 -0.1080 0.042 Uiso 1 1 calc R
C60 C 0.87665(17) 0.10387(17) -0.02417(13) 0.0291(4) Uani 1 1 d .
H60 H 0.9098 0.0638 0.0167 0.035 Uiso 1 1 calc R

loop_
_atom_site_aniso_label
_atom_site_aniso_U_11
_atom_site_aniso_U_22
_atom_site_aniso_U_33
_atom_site_aniso_U_23
_atom_site_aniso_U_13
_atom_site_aniso_U_12
Rh1 0.01840(8) 0.01644(8) 0.01941(8) -0.00287(5) -0.00535(5) -0.00490(6)
Cl1 0.0285(2) 0.0188(2) 0.0268(2) -0.00570(17) -0.00832(17) -0.00547(17)
Cl2 0.0236(2) 0.0319(3) 0.0350(3) -0.0096(2) -0.01310(19) -0.00254(19)
S1 0.0190(2) 0.0221(2) 0.0204(2) 0.00035(17) -0.00496(16) -0.00630(17)
S2 0.0274(2) 0.0206(2) 0.0210(2) -0.00433(17) -0.00392(17) -0.00899(18)
P1 0.0188(2) 0.0201(2) 0.0191(2) -0.00406(17) -0.00398(16) -0.00792(17)
P2 0.0204(2) 0.0203(2) 0.0208(2) -0.00184(17) -0.00655(17) -0.00886(18)
P3 0.0278(2) 0.0186(2) 0.0203(2) -0.00224(17) -0.00871(18) -0.00865(19)
P4 0.0226(2) 0.0177(2) 0.0239(2) 0.00115(18) -0.00763(18) -0.00535(18)
C1 0.0222(8) 0.0255(9) 0.0179(8) -0.0023(7) -0.0051(6) -0.0117(7)
C2 0.0238(8) 0.0294(10) 0.0201(8) -0.0022(7) -0.0039(7) -0.0124(8)
C3 0.0288(9) 0.0300(10) 0.0210(9) -0.0003(7) -0.0045(7) -0.0169(8)
C4 0.0266(9) 0.0252(9) 0.0246(9) -0.0024(7) -0.0066(7) -0.0138(8)
C5 0.0253(9) 0.0227(9) 0.0231(9) -0.0026(7) -0.0080(7) -0.0116(7)
C6 0.0209(8) 0.0319(10) 0.0297(10) -0.0085(8) -0.0009(7) -0.0102(8)
C7 0.0318(10) 0.0214(9) 0.0262(9) -0.0009(7) -0.0141(8) -0.0107(8)
C8 0.0357(11) 0.0265(10) 0.0261(10) -0.0027(8) -0.0141(8) -0.0053(8)
C9 0.0538(14) 0.0244(10) 0.0319(11) -0.0059(9) -0.0188(10) 0.0006(10)
C10 0.0716(18) 0.0223(11) 0.0472(14) -0.0041(10) -0.0343(13) -0.0105(11)
C11 0.0596(15) 0.0283(11) 0.0545(15) 0.0019(11) -0.0315(13) -0.0229(11)
C12 0.0357(11) 0.0286(10) 0.0384(11) 0.0011(9) -0.0157(9) -0.0170(9)
C13 0.0227(8) 0.0207(8) 0.0224(8) 0.0007(7) -0.0071(7) -0.0084(7)
C14 0.0299(10) 0.0242(9) 0.0262(9) -0.0008(8) -0.0097(8) -0.0093(8)
C15 0.0383(11) 0.0241(10) 0.0299(10) -0.0005(8) -0.0105(9) -0.0056(9)
C16 0.0346(11) 0.0309(11) 0.0332(11) 0.0028(9) -0.0133(9) -0.0029(9)
C17 0.0362(11) 0.0345(12) 0.0393(12) 0.0036(9) -0.0218(10) -0.0101(9)
C18 0.0322(10) 0.0283(10) 0.0316(10) 0.0007(8) -0.0155(8) -0.0121(8)
C19 0.0244(9) 0.0357(11) 0.0204(8) 0.0017(8) -0.0047(7) -0.0167(8)
C20 0.0297(10) 0.0370(12) 0.0270(10) -0.0005(9) -0.0065(8) -0.0100(9)
C21 0.0353(12) 0.0450(14) 0.0366(12) 0.0068(11) -0.0149(10) -0.0085(10)
C22 0.0320(11) 0.0577(16) 0.0287(11) 0.0058(10) -0.0139(9) -0.0190(11)
C23 0.0375(11) 0.0537(14) 0.0241(10) -0.0015(10) -0.0100(8) -0.0264(11)
C24 0.0342(10) 0.0373(11) 0.0236(9) 0.0021(8) -0.0079(8) -0.0210(9)
C25 0.0387(11) 0.0263(10) 0.0237(9) 0.0020(8) -0.0103(8) -0.0176(9)
C26 0.0426(12) 0.0312(11) 0.0323(11) 0.0018(9) -0.0140(9) -0.0205(10)
C27 0.0617(16) 0.0440(14) 0.0447(14) -0.0013(11) -0.0187(12) -0.0354(13)
C28 0.081(2) 0.0333(13) 0.0489(15) 0.0027(11) -0.0202(14) -0.0337(14)
C29 0.0736(19) 0.0285(12) 0.0490(15) 0.0083(11) -0.0247(14) -0.0201(13)
C30 0.0565(15) 0.0313(12) 0.0394(12) 0.0073(10) -0.0231(11) -0.0201(11)
C31 0.0389(11) 0.0203(9) 0.0237(9) -0.0028(7) -0.0108(8) -0.0057(8)
C32 0.0572(15) 0.0221(10) 0.0367(12) -0.0014(9) -0.0141(11) -0.0125(10)
C33 0.080(2) 0.0210(11) 0.0509(16) -0.0049(11) -0.0177(14) -0.0109(12)
C34 0.0649(19) 0.0256(12) 0.0592(18) -0.0051(12) -0.0180(14) 0.0066(12)
C35 0.0473(14) 0.0358(13) 0.0508(15) -0.0041(12) -0.0200(12) 0.0069(11)
C36 0.0391(11) 0.0287(11) 0.0326(11) -0.0049(9) -0.0126(9) -0.0046(9)
C37 0.0349(10) 0.0236(9) 0.0238(9) 0.0024(7) -0.0127(8) -0.0150(8)
C38 0.0339(10) 0.0308(11) 0.0325(11) 0.0000(9) -0.0145(8) -0.0135(9)
C39 0.0363(12) 0.0434(13) 0.0392(12) 0.0060(10) -0.0190(10) -0.0171(10)
C40 0.0474(13) 0.0474(14) 0.0403(12) 0.0159(11) -0.0268(11) -0.0315(12)
C41 0.0623(15) 0.0340(12) 0.0280(10) 0.0081(9) -0.0241(10) -0.0299(11)
C42 0.0481(12) 0.0262(10) 0.0229(9) 0.0025(8) -0.0144(8) -0.0195(9)
C43 0.0287(9) 0.0258(10) 0.0314(10) 0.0071(8) -0.0117(8) -0.0138(8)
C44 0.0365(11) 0.0304(11) 0.0368(11) 0.0030(9) -0.0122(9) -0.0180(9)
C45 0.0484(14) 0.0410(13) 0.0423(13) 0.0090(10) -0.0192(11) -0.0289(11)
C46 0.0426(13) 0.0581(17) 0.0619(17) 0.0146(14) -0.0255(12) -0.0315(13)
C47 0.0310(12) 0.076(2) 0.0592(18) -0.0055(16) -0.0055(12) -0.0259(14)
C48 0.0346(12) 0.0583(16) 0.0388(13) -0.0021(12) -0.0059(10) -0.0240(12)
C49 0.0406(11) 0.0193(9) 0.0352(11) -0.0005(8) -0.0195(9) -0.0071(8)
C50 0.0403(12) 0.0262(11) 0.0424(13) -0.0025(10) -0.0176(10) 0.0051(9)
C51 0.0611(17) 0.0337(14) 0.0598(18) -0.0056(13) -0.0328(15) 0.0100(13)
C52 0.087(2) 0.0190(11) 0.085(2) 0.0034(13) -0.057(2) -0.0050(13)
C53 0.091(3) 0.0276(13) 0.091(2) 0.0232(15) -0.049(2) -0.0309(16)
C54 0.0544(15) 0.0256(11) 0.0671(18) 0.0111(11) -0.0234(14) -0.0191(11)
C55 0.0235(9) 0.0256(9) 0.0228(9) 0.0012(7) -0.0052(7) -0.0078(7)
C56 0.0328(10) 0.0276(10) 0.0296(10) 0.0027(8) -0.0127(8) -0.0078(8)
C57 0.0436(13) 0.0455(13) 0.0277(10) 0.0066(10) -0.0158(9) -0.0177(11)
C58 0.0386(12) 0.0437(13) 0.0269(10) -0.0061(9) -0.0005(9) -0.0175(10)
C59 0.0316(10) 0.0328(11) 0.0326(11) -0.0068(9) 0.0009(9) -0.0072(9)
C60 0.0274(9) 0.0282(10) 0.0262(10) 0.0016(8) -0.0041(8) -0.0054(8)

loop_
_atom_type_symbol
_atom_type_description
_atom_type_scat_dispersion_real
_atom_type_scat_dispersion_imag
_atom_type_scat_source
C C 0.0033 0.0016 'International Tables Vol C Tables 4.2.6.8 and 6.1.1.4'
H H 0.0000 0.0000 'International Tables Vol C Tables 4.2.6.8 and 6.1.1.4'
P P 0.1023 0.0942 'International Tables Vol C Tables 4.2.6.8 and 6.1.1.4'
S S 0.1246 0.1234 'International Tables Vol C Tables 4.2.6.8 and 6.1.1.4'
Cl Cl 0.1484 0.1585 'International Tables Vol C Tables 4.2.6.8 and 6.1.1.4'
Rh Rh -1.1178 0.9187 'International Tables Vol C Tables 4.2.6.8 and 6.1.1.4'

loop_
_geom_angle_atom_site_label_1
_geom_angle_atom_site_label_2
_geom_angle_atom_site_label_3
_geom_angle
P1 Rh1 S1 87.31(3)
P1 Rh1 S2 89.36(3)
S1 Rh1 S2 88.27(2)
P1 Rh1 Cl1 88.86(3)
S1 Rh1 Cl1 92.53(2)
S2 Rh1 Cl1 178.003(17)
P1 Rh1 Cl2 90.08(3)
S1 Rh1 Cl2 175.203(17)
S2 Rh1 Cl2 87.67(2)
Cl1 Rh1 Cl2 91.44(2)
P1 Rh1 P4 175.990(16)
S1 Rh1 P4 89.48(3)
S2 Rh1 P4 92.95(3)
Cl1 Rh1 P4 88.89(3)
Cl2 Rh1 P4 93.29(3)
P2 S1 Rh1 104.98(3)
P3 S2 Rh1 107.87(3)
C5 P1 C1 100.56(9)
C5 P1 C6 106.58(9)
C1 P1 C6 104.60(10)
C5 P1 Rh1 114.94(7)
C1 P1 Rh1 114.07(6)
C6 P1 Rh1 114.64(8)
C1 P2 C7 113.50(9)
C1 P2 C13 110.52(9)
C7 P2 C13 111.06(9)
C1 P2 S1 107.75(6)
C7 P2 S1 110.27(7)
C13 P2 S1 103.19(7)
C5 P3 C37 112.22(9)
C5 P3 C31 110.89(9)
C37 P3 C31 109.59(9)
C5 P3 S2 109.18(6)
C37 P3 S2 109.61(7)
C31 P3 S2 105.08(8)
C55 P4 C49 102.98(10)
C55 P4 C43 104.02(9)
C49 P4 C43 100.96(10)
C55 P4 Rh1 114.78(7)
C49 P4 Rh1 118.98(8)
C43 P4 Rh1 113.14(7)
C2 C1 P2 124.88(15)
C2 C1 P1 117.60(13)
P2 C1 P1 114.10(11)
C1 C2 C3 121.92(18)
C1 C2 C19 122.26(16)
C3 C2 C19 115.66(18)
C4 C3 C2 123.67(18)
C5 C4 C3 122.53(17)
C5 C4 C25 121.23(16)
C3 C4 C25 116.07(18)
C4 C5 P3 125.32(14)
C4 C5 P1 116.92(13)
P3 C5 P1 115.75(11)
C8 C7 C12 119.55(19)
C8 C7 P2 120.86(15)
C12 C7 P2 119.05(16)
C9 C8 C7 120.0(2)
C8 C9 C10 119.9(2)
C11 C10 C9 120.3(2)
C10 C11 C12 120.3(2)
C11 C12 C7 119.9(2)
C18 C13 C14 119.80(18)
C18 C13 P2 124.47(15)
C14 C13 P2 115.64(14)
C15 C14 C13 120.24(19)
C14 C15 C16 119.7(2)
C17 C16 C15 120.1(2)
C16 C17 C18 120.8(2)
C17 C18 C13 119.35(19)
C24 C19 C20 118.47(19)
C24 C19 C2 121.3(2)
C20 C19 C2 120.10(18)
C21 C20 C19 120.4(2)
C22 C21 C20 120.5(2)
C23 C22 C21 119.6(2)
C22 C23 C24 121.0(2)
C19 C24 C23 120.0(2)
C26 C25 C30 118.32(19)
C26 C25 C4 121.1(2)
C30 C25 C4 120.59(19)
C27 C26 C25 120.8(2)
C28 C27 C26 120.2(2)
C27 C28 C29 120.0(2)
C28 C29 C30 120.3(3)
C29 C30 C25 120.3(2)
C36 C31 C32 119.8(2)
C36 C31 P3 116.81(16)
C32 C31 P3 123.34(18)
C33 C32 C31 119.8(3)
C32 C33 C34 120.1(2)
C35 C34 C33 120.6(2)
C34 C35 C36 119.7(3)
C35 C36 C31 120.0(2)
C38 C37 C42 119.35(19)
C38 C37 P3 118.55(15)
C42 C37 P3 121.79(17)
C39 C38 C37 120.3(2)
C40 C39 C38 119.6(2)
C41 C40 C39 120.6(2)
C40 C41 C42 120.2(2)
C41 C42 C37 120.0(2)
C48 C43 C44 118.6(2)
C48 C43 P4 124.23(17)
C44 C43 P4 117.16(16)
C45 C44 C43 120.1(2)
C46 C45 C44 120.5(2)
C47 C46 C45 119.5(2)
C46 C47 C48 120.4(3)
C43 C48 C47 120.8(2)
C50 C49 C54 119.6(2)
C50 C49 P4 121.16(18)
C54 C49 P4 119.12(19)
C49 C50 C51 119.8(3)
C52 C51 C50 120.9(3)
C51 C52 C53 119.7(3)
C52 C53 C54 120.1(3)
C49 C54 C53 119.8(3)
C60 C55 C56 118.39(19)
C60 C55 P4 119.37(16)
C56 C55 P4 122.23(16)
C57 C56 C55 120.4(2)
C58 C57 C56 120.6(2)
C57 C58 C59 120.0(2)
C58 C59 C60 119.8(2)
C59 C60 C55 120.8(2)

loop_
_geom_bond_atom_site_label_1
_geom_bond_atom_site_label_2
_geom_bond_distance
Rh1 P1 2.2795(7)
Rh1 S1 2.3354(9)
Rh1 S2 2.3407(8)
Rh1 Cl1 2.3798(8)
Rh1 Cl2 2.3931(9)
Rh1 P4 2.4377(7)
S1 P2 2.0257(9)
S2 P3 2.0377(8)
P1 C5 1.7830(19)
P1 C1 1.7852(19)
P1 C6 1.802(2)
P2 C1 1.7526(19)
P2 C7 1.8064(19)
P2 C13 1.808(2)
P3 C5 1.762(2)
P3 C37 1.805(2)
P3 C31 1.812(2)
P4 C55 1.823(2)
P4 C49 1.832(2)
P4 C43 1.840(2)
C1 C2 1.400(3)
C2 C3 1.411(2)
C2 C19 1.497(3)
C3 C4 1.408(3)
C4 C5 1.401(3)
C4 C25 1.496(3)
C7 C8 1.392(3)
C7 C12 1.395(3)
C8 C9 1.381(3)
C9 C10 1.392(4)
C10 C11 1.369(4)
C11 C12 1.385(3)
C13 C18 1.392(3)
C13 C14 1.402(3)
C14 C15 1.380(3)
C15 C16 1.395(3)
C16 C17 1.378(3)
C17 C18 1.390(3)
C19 C24 1.396(3)
C19 C20 1.398(3)
C20 C21 1.389(3)
C21 C22 1.381(4)
C22 C23 1.365(4)
C23 C24 1.399(3)
C25 C26 1.395(3)
C25 C30 1.402(3)
C26 C27 1.391(3)
C27 C28 1.372(4)
C28 C29 1.385(4)
C29 C30 1.389(3)
C31 C36 1.397(3)
C31 C32 1.398(3)
C32 C33 1.385(4)
C33 C34 1.389(5)
C34 C35 1.383(4)
C35 C36 1.393(3)
C37 C38 1.393(3)
C37 C42 1.394(3)
C38 C39 1.393(3)
C39 C40 1.385(3)
C40 C41 1.374(4)
C41 C42 1.394(3)
C43 C48 1.384(3)
C43 C44 1.399(3)
C44 C45 1.392(3)
C45 C46 1.381(4)
C46 C47 1.375(4)
C47 C48 1.392(3)
C49 C50 1.381(3)
C49 C54 1.388(4)
C50 C51 1.397(4)
C51 C52 1.367(5)
C52 C53 1.381(5)
C53 C54 1.404(4)
C55 C60 1.394(3)
C55 C56 1.398(3)
C56 C57 1.388(3)
C57 C58 1.373(4)
C58 C59 1.386(4)
C59 C60 1.391(3)
